data_7707334
loop_
_publ_author_name
'Cui, Ruoyu'
'Niu, Helin'
'Sheng, Enhong'

_publ_section_title
;
 Coordination-induced spontaneous resolution of a TPPE-based MOF and its
 use as a crystalline sponge in guest determination.
;
_journal_issue 21
_journal_name_full 'Dalton transactions (Cambridge, England : 2003)'
_journal_page_first 7186
_journal_page_last 7190
_journal_paper_doi 10.1039/d1dt00928a
_journal_volume 50
_journal_year 2021
_chemical_absolute_configuration ad
_chemical_formula_moiety 'C46 H32 Cl2 Co N4, 4(C4 H11 N)'
_chemical_formula_sum 'C62 H76 Cl2 Co N8'
_chemical_formula_weight 1063.13
_space_group_crystal_system orthorhombic
_space_group_IT_number 23
_space_group_name_Hall 'I 2 2'
_space_group_name_H-M_alt 'I 2 2 2'
_atom_sites_solution_hydrogens mixed
_atom_sites_solution_primary dual
_audit_creation_date 2020-12-11
_audit_creation_method
;
Olex2 1.3
(compiled 2020.11.12 svn.r5f609507 for OlexSys, GUI svn.r6226)
;
_audit_update_record
;
2021-04-30 deposited with the CCDC.	2021-05-05 downloaded from the CCDC.
;
_cell_angle_alpha 90
_cell_angle_beta 90
_cell_angle_gamma 90
_cell_formula_units_Z 2
_cell_length_a 11.8964(16)
_cell_length_b 14.5101(19)
_cell_length_c 17.098(2)
_cell_measurement_reflns_used 2387
_cell_measurement_temperature 298(2)
_cell_measurement_theta_max 27.33
_cell_measurement_theta_min 2.38
_cell_volume 2951.4(7)
_computing_molecular_graphics 'Olex2 1.3 (Dolomanov et al., 2009)'
_computing_publication_material 'Olex2 1.3 (Dolomanov et al., 2009)'
_computing_structure_refinement 'XL  (Sheldrick, 2008)'
_computing_structure_solution 'SHELXT 2014/4 (Sheldrick, 2014)'
_diffrn_ambient_temperature 298(2)
_diffrn_measured_fraction_theta_full 0.998
_diffrn_measured_fraction_theta_max 0.997
_diffrn_measurement_device_type 'CCD area detector'
_diffrn_measurement_method 'phi and omega scans'
_diffrn_radiation_monochromator graphite
_diffrn_radiation_type MoK\a
_diffrn_radiation_wavelength 0.71073
_diffrn_reflns_av_R_equivalents 0.0293
_diffrn_reflns_av_unetI/netI 0.0521
_diffrn_reflns_Laue_measured_fraction_full 0.998
_diffrn_reflns_Laue_measured_fraction_max 0.997
_diffrn_reflns_limit_h_max 15
_diffrn_reflns_limit_h_min -13
_diffrn_reflns_limit_k_max 8
_diffrn_reflns_limit_k_min -18
_diffrn_reflns_limit_l_max 22
_diffrn_reflns_limit_l_min -18
_diffrn_reflns_number 6820
_diffrn_reflns_point_group_measured_fraction_full 0.993
_diffrn_reflns_point_group_measured_fraction_max 0.983
_diffrn_reflns_theta_full 25.242
_diffrn_reflns_theta_max 27.501
_diffrn_reflns_theta_min 1.841
_diffrn_source_current 30.0
_diffrn_source_power 1.5
_diffrn_source_voltage 50.0
_exptl_absorpt_coefficient_mu 0.426
_exptl_absorpt_correction_type none
_exptl_crystal_colour deep-red
_exptl_crystal_density_diffrn 1.196
_exptl_crystal_description rectangle
_exptl_crystal_F_000 1130
_refine_diff_density_max 0.833
_refine_diff_density_min -0.420
_refine_diff_density_rms 0.091
_refine_ls_abs_structure_details
;
 Flack x determined using 950 quotients [(I+)-(I-)]/[(I+)+(I-)]
 (Parsons, Flack and Wagner, Acta Cryst. B69 (2013) 249-259).
;
_refine_ls_abs_structure_Flack 0.015(14)
_refine_ls_extinction_method none
_refine_ls_goodness_of_fit_ref 1.065
_refine_ls_hydrogen_treatment constr
_refine_ls_matrix_type full
_refine_ls_number_parameters 142
_refine_ls_number_reflns 3363
_refine_ls_number_restraints 12
_refine_ls_restrained_S_all 1.217
_refine_ls_R_factor_all 0.0784
_refine_ls_R_factor_gt 0.0590
_refine_ls_shift/su_max 0.000
_refine_ls_shift/su_mean 0.000
_refine_ls_structure_factor_coef Fsqd
_refine_ls_weighting_details 'w=1/[\s^2^(Fo^2^)+(0.1243P)^2^+0.6565P] where P=(Fo^2^+2Fc^2^)/3'
_refine_ls_weighting_scheme calc
_refine_ls_wR_factor_gt 0.1737
_refine_ls_wR_factor_ref 0.1899
_reflns_Friedel_coverage 0.758
_reflns_Friedel_fraction_full 0.985
_reflns_Friedel_fraction_max 0.965
_reflns_number_gt 2640
_reflns_number_total 3363
_reflns_threshold_expression 'I > 2\s(I)'
_cod_data_source_file d1dt00928a2.cif
_cod_data_source_block 1P-S-2-butylamine
_cod_depositor_comments 'Adding full bibliography for 7707332--7707338.cif.'
_cod_database_code 7707334
_shelx_shelxl_version_number 2014/7
_shelx_space_group_comment
;
The symmetry employed for this shelxl refinement is uniquely defined
by the following loop, which should always be used as a source of
symmetry information in preference to the above space-group names.
They are only intended as comments.
;
_olex2_refinement_description
;
1. Fixed Uiso
 At 1.2 times of:
  All C(H) groups, All C(H,H) groups, All N(H,H) groups
 At 1.5 times of:
  All C(H,H,H) groups
2. Restrained distances
 N1-C15
 1.47 with sigma of 0.01
 C14-C13
 1.53 with sigma of 0.01
 C15-C14
 1.53 with sigma of 0.01
 C16-C15
 1.53 with sigma of 0.01
 H14A-H14A_$1
 2.2 with sigma of 0.02
 H1A-H1A_$1
 2.4 with sigma of 0.02
 H4-H13A
 2.6 with sigma of 0.02
 H13B_$1-H16C
 2.4 with sigma of 0.02
 C15-C13
 2.48 with sigma of 0.01
 C16-C14
 2.48 with sigma of 0.01
 C16-C14 \\sim C15-C13
 with sigma of 0.02
 C14-N1 \\sim N1-C16
 with sigma of 0.02
3. Rigid bond restraints
 C13, C16
 with sigma for 1-2 distances of 0.01 and sigma for 1-3 distances of 0.01
4. Uiso/Uaniso restraints and constraints
C13 \\sim C16: within 1.7A with sigma of 0.04 and sigma for terminal atoms of
0.08 within 1.7A
5.a Riding coordinates:
 C13(H13A,H13B,H13C), N1(H1A,H1B)
5.b Ternary CH refined with riding coordinates:
 C15(H15)
5.c Secondary CH2 refined with riding coordinates:
 C14(H14A,H14B)
5.d Me refined with riding coordinates:
 C16(H16A,H16B,H16C)
5.e Aromatic/amide H refined with riding coordinates:
 C12(H12), C3(H3), C4(H4), C9(H9), C10(H10), C11(H11), C7(H7), C6(H6)
;
_olex2_submission_special_instructions 'No special instructions were received'

loop_
_space_group_symop_operation_xyz
'x, y, z'
'-x, -y, z'
'-x, y, -z'
'x, -y, -z'
'x+1/2, y+1/2, z+1/2'
'-x+1/2, -y+1/2, z+1/2'
'-x+1/2, y+1/2, -z+1/2'
'x+1/2, -y+1/2, -z+1/2'

loop_
_atom_site_label
_atom_site_type_symbol
_atom_site_fract_x
_atom_site_fract_y
_atom_site_fract_z
_atom_site_U_iso_or_equiv
_atom_site_adp_type
_atom_site_occupancy
_atom_site_site_symmetry_order
_atom_site_calc_flag
_atom_site_refinement_flags_posn
_atom_site_refinement_flags_adp
_atom_site_refinement_flags_occupancy
_atom_site_disorder_assembly
_atom_site_disorder_group
Co1 Co 0.5000 1.0000 0.5000 0.0252(3) Uani 1 4 d S T P . .
Cl1 Cl 0.70192(13) 1.0000 0.5000 0.0374(4) Uani 1 2 d S T P . .
N2 N 0.4962(6) 0.8957(2) 0.40782(19) 0.0326(8) Uani 1 1 d . . . . .
C5 C 0.4973(7) 0.7134(3) 0.2082(2) 0.0339(9) Uani 1 1 d . . . . .
C8 C 0.4979(7) 0.7750(3) 0.2778(2) 0.0338(9) Uani 1 1 d . . . . .
C2 C 0.5009(7) 0.6021(2) 0.0733(2) 0.0282(8) Uani 1 1 d . . . . .
C12 C 0.4221(5) 0.8476(4) 0.2838(3) 0.0477(15) Uani 1 1 d . . . . .
H12 H 0.3701 0.8579 0.2442 0.057 Uiso 1 1 calc R U . . .
C1 C 0.5000 0.5464(3) 0.0000 0.0267(11) Uani 1 2 d S T P . .
C3 C 0.5831(5) 0.5932(4) 0.1303(3) 0.0400(12) Uani 1 1 d . . . . .
H3 H 0.6403 0.5500 0.1245 0.048 Uiso 1 1 calc R U . . .
C4 C 0.5798(5) 0.6488(4) 0.1956(3) 0.0396(13) Uani 1 1 d . . . . .
H4 H 0.6361 0.6422 0.2330 0.047 Uiso 1 1 calc DR U . . .
C9 C 0.5720(6) 0.7657(4) 0.3400(4) 0.0512(17) Uani 1 1 d . . . . .
H9 H 0.6241 0.7179 0.3398 0.061 Uiso 1 1 calc R U . . .
C10 C 0.5694(5) 0.8260(4) 0.4016(3) 0.0444(15) Uani 1 1 d . . . . .
H10 H 0.6216 0.8181 0.4415 0.053 Uiso 1 1 calc R U . . .
C11 C 0.4239(5) 0.9045(4) 0.3485(3) 0.0478(15) Uani 1 1 d . . . . .
H11 H 0.3715 0.9519 0.3510 0.057 Uiso 1 1 calc R U . . .
C7 C 0.4182(6) 0.6665(4) 0.0848(4) 0.0559(19) Uani 1 1 d . . . . .
H7 H 0.3623 0.6732 0.0472 0.067 Uiso 1 1 calc R U . . .
C6 C 0.4157(6) 0.7221(4) 0.1512(4) 0.0561(19) Uani 1 1 d . . . . .
H6 H 0.3587 0.7654 0.1572 0.067 Uiso 1 1 calc R U . . .
C13 C 0.7500(10) 0.5724(8) 0.3706(6) 0.106(3) Uiso 1 1 d D . . . .
H13A H 0.7363 0.5893 0.3171 0.159 Uiso 1 1 d DR U . . .
H13B H 0.7250 0.6212 0.4044 0.159 Uiso 1 1 d R U . . .
H13C H 0.8290 0.5624 0.3782 0.159 Uiso 1 1 d R U . . .
C16 C 0.706(3) 0.3223(12) 0.4163(17) 0.55(4) Uiso 1 1 d D . . . .
H16A H 0.6318 0.3192 0.3938 0.826 Uiso 1 1 calc R U . . .
H16B H 0.7505 0.2724 0.3966 0.826 Uiso 1 1 calc R U . . .
H16C H 0.7002 0.3175 0.4722 0.826 Uiso 1 1 calc DR U . . .
C14 C 0.6758(14) 0.4883(12) 0.3875(8) 0.54(3) Uiso 1 1 d D . . . .
H14A H 0.6335 0.4966 0.4355 0.647 Uiso 1 1 calc DR U . . .
H14B H 0.6238 0.4769 0.3449 0.647 Uiso 1 1 calc R U . . .
C15 C 0.7587(14) 0.4111(10) 0.3953(10) 0.160(6) Uiso 1 1 d D . . . .
H15 H 0.7738 0.3995 0.3398 0.192 Uiso 1 1 calc R U . . .
N1 N 0.871(2) 0.4362(12) 0.421(2) 0.55(3) Uiso 1 1 d D . . . .
H1A H 0.8829 0.4231 0.4708 0.658 Uiso 1 1 d DR U . . .
H1B H 0.9260 0.4124 0.3918 0.658 Uiso 1 1 d R U . . .

loop_
_atom_site_aniso_label
_atom_site_aniso_U_11
_atom_site_aniso_U_22
_atom_site_aniso_U_33
_atom_site_aniso_U_23
_atom_site_aniso_U_13
_atom_site_aniso_U_12
Co1 0.0426(7) 0.0215(5) 0.0117(5) 0.000 0.000 0.000
Cl1 0.0404(9) 0.0449(8) 0.0269(8) 0.0063(12) 0.000 0.000
N2 0.047(2) 0.0298(16) 0.0211(16) -0.0062(13) -0.005(3) 0.004(3)
C5 0.046(3) 0.0330(19) 0.023(2) -0.0111(15) 0.003(3) 0.003(4)
C8 0.045(2) 0.0340(19) 0.0224(19) -0.0097(15) -0.009(4) -0.002(4)
C2 0.047(2) 0.0219(16) 0.0161(17) -0.0008(13) 0.000(3) 0.001(3)
C12 0.055(4) 0.055(3) 0.033(3) -0.020(2) -0.016(3) 0.017(3)
C1 0.043(3) 0.020(2) 0.017(2) 0.000 0.001(4) 0.000
C3 0.049(3) 0.041(3) 0.029(3) -0.012(2) -0.004(2) 0.016(2)
C4 0.043(3) 0.050(3) 0.026(2) -0.013(2) -0.009(2) 0.011(2)
C9 0.063(4) 0.050(3) 0.040(3) -0.019(3) -0.015(3) 0.025(3)
C10 0.060(4) 0.039(3) 0.034(3) -0.012(2) -0.016(3) 0.011(3)
C11 0.055(4) 0.052(3) 0.036(3) -0.021(2) -0.011(3) 0.023(3)
C7 0.070(5) 0.056(4) 0.041(3) -0.027(3) -0.030(3) 0.027(3)
C6 0.064(4) 0.055(3) 0.049(4) -0.034(3) -0.021(3) 0.031(3)

loop_
_atom_type_symbol
_atom_type_description
_atom_type_scat_dispersion_real
_atom_type_scat_dispersion_imag
_atom_type_scat_source
C C 0.0033 0.0016 'International Tables Vol C Tables 4.2.6.8 and 6.1.1.4'
H H 0.0000 0.0000 'International Tables Vol C Tables 4.2.6.8 and 6.1.1.4'
Cl Cl 0.1484 0.1585 'International Tables Vol C Tables 4.2.6.8 and 6.1.1.4'
Co Co 0.3494 0.9721 'International Tables Vol C Tables 4.2.6.8 and 6.1.1.4'
N N 0.0061 0.0033 'International Tables Vol C Tables 4.2.6.8 and 6.1.1.4'

loop_
_geom_angle_atom_site_label_1
_geom_angle_atom_site_label_2
_geom_angle_atom_site_label_3
_geom_angle
_geom_angle_site_symmetry_1
_geom_angle_site_symmetry_3
_geom_angle_publ_flag
Cl1 Co1 Cl1 180.0 2_675 . ?
N2 Co1 Cl1 91.19(18) 4_576 . ?
N2 Co1 Cl1 88.81(18) . 2_675 ?
N2 Co1 Cl1 88.81(18) 4_576 2_675 ?
N2 Co1 Cl1 88.81(18) 3_656 . ?
N2 Co1 Cl1 88.81(18) 2_675 . ?
N2 Co1 Cl1 91.19(18) 3_656 2_675 ?
N2 Co1 Cl1 91.19(18) . . ?
N2 Co1 Cl1 91.19(18) 2_675 2_675 ?
N2 Co1 N2 87.71(19) . 2_675 ?
N2 Co1 N2 87.71(19) 4_576 3_656 ?
N2 Co1 N2 177.6(4) . 4_576 ?
N2 Co1 N2 92.34(18) 4_576 2_675 ?
N2 Co1 N2 177.6(4) 3_656 2_675 ?
N2 Co1 N2 92.34(18) . 3_656 ?
C10 N2 Co1 124.5(4) . . ?
C11 N2 Co1 119.6(4) . . ?
C11 N2 C10 115.5(4) . . ?
C4 C5 C8 122.1(5) . . ?
C4 C5 C6 116.9(4) . . ?
C6 C5 C8 120.8(5) . . ?
C12 C8 C5 120.8(5) . . ?
C9 C8 C5 123.8(5) . . ?
C9 C8 C12 115.4(4) . . ?
C3 C2 C1 123.1(5) . . ?
C7 C2 C1 119.0(5) . . ?
C7 C2 C3 117.9(4) . . ?
C8 C12 H12 119.9 . . ?
C11 C12 C8 120.2(5) . . ?
C11 C12 H12 119.9 . . ?
C2 C1 C2 114.4(4) . 3_655 ?
C1 C1 C2 122.8(2) 2_665 3_655 ?
C1 C1 C2 122.8(2) 2_665 . ?
C2 C3 H3 120.1 . . ?
C4 C3 C2 119.7(5) . . ?
C4 C3 H3 120.1 . . ?
C5 C4 C3 123.1(5) . . ?
C5 C4 H4 118.4 . . ?
C3 C4 H4 118.4 . . ?
C8 C9 H9 119.6 . . ?
C10 C9 C8 120.8(5) . . ?
C10 C9 H9 119.6 . . ?
N2 C10 C9 123.9(5) . . ?
N2 C10 H10 118.0 . . ?
C9 C10 H10 118.0 . . ?
N2 C11 C12 124.1(5) . . ?
N2 C11 H11 117.9 . . ?
C12 C11 H11 117.9 . . ?
C2 C7 H7 119.1 . . ?
C2 C7 C6 121.8(5) . . ?
C6 C7 H7 119.1 . . ?
C5 C6 C7 120.5(5) . . ?
C5 C6 H6 119.8 . . ?
C7 C6 H6 119.8 . . ?
H13A C13 H13B 109.5 . . ?
H13A C13 H13C 109.5 . . ?
H13B C13 H13C 109.5 . . ?
C14 C13 H13A 106.5 . . ?
C14 C13 H13B 107.1 . . ?
C14 C13 H13C 114.6 . . ?
H16A C16 H16B 109.5 . . ?
H16A C16 H16C 109.5 . . ?
H16B C16 H16C 109.5 . . ?
C15 C16 H16A 109.5 . . ?
C15 C16 H16B 109.5 . . ?
C15 C16 H16C 109.5 . . ?
C13 C14 H14A 111.1 . . ?
C13 C14 H14B 111.1 . . ?
H14A C14 H14B 109.0 . . ?
C15 C14 C13 103.5(10) . . ?
C15 C14 H14A 111.1 . . ?
C15 C14 H14B 111.1 . . ?
C16 C15 C14 113.1(13) . . ?
C16 C15 H15 99.4 . . ?
C14 C15 H15 99.4 . . ?
N1 C15 C16 122.6(15) . . ?
N1 C15 C14 116.4(11) . . ?
N1 C15 H15 99.4 . . ?
C15 N1 H1A 112.5 . . ?
C15 N1 H1B 114.5 . . ?
H1A N1 H1B 109.5 . . ?

loop_
_geom_bond_atom_site_label_1
_geom_bond_atom_site_label_2
_geom_bond_distance
_geom_bond_site_symmetry_2
_geom_bond_publ_flag
Co1 Cl1 2.4022(15) . ?
Co1 Cl1 2.4022(15) 2_675 ?
Co1 N2 2.186(3) . ?
Co1 N2 2.186(3) 4_576 ?
Co1 N2 2.186(3) 3_656 ?
Co1 N2 2.186(3) 2_675 ?
N2 C10 1.339(8) . ?
N2 C11 1.336(7) . ?
C5 C8 1.487(5) . ?
C5 C4 1.375(9) . ?
C5 C6 1.381(9) . ?
C8 C12 1.390(9) . ?
C8 C9 1.388(8) . ?
C2 C1 1.491(4) . ?
C2 C3 1.386(8) . ?
C2 C7 1.371(9) . ?
C12 H12 0.9300 . ?
C12 C11 1.380(7) . ?
C1 C2 1.491(4) 3_655 ?
C1 C1 1.348(10) 2_665 ?
C3 H3 0.9300 . ?
C3 C4 1.378(7) . ?
C4 H4 0.9300 . ?
C9 H9 0.9300 . ?
C9 C10 1.370(7) . ?
C10 H10 0.9300 . ?
C11 H11 0.9300 . ?
C7 H7 0.9300 . ?
C7 C6 1.394(7) . ?
C6 H6 0.9300 . ?
C13 H13A 0.9600 . ?
C13 H13B 0.9602 . ?
C13 H13C 0.9599 . ?
C13 C14 1.534(13) . ?
C16 H16A 0.9600 . ?
C16 H16B 0.9600 . ?
C16 H16C 0.9600 . ?
C16 C15 1.480(12) . ?
C14 H14A 0.9700 . ?
C14 H14B 0.9700 . ?
C14 C15 1.498(13) . ?
C15 H15 0.9800 . ?
C15 N1 1.450(13) . ?
N1 H1A 0.8902 . ?
N1 H1B 0.8897 . ?

loop_
_geom_torsion_atom_site_label_1
_geom_torsion_atom_site_label_2
_geom_torsion_atom_site_label_3
_geom_torsion_atom_site_label_4
_geom_torsion
_geom_torsion_site_symmetry_1
_geom_torsion_site_symmetry_2
_geom_torsion_site_symmetry_3
_geom_torsion_site_symmetry_4
_geom_torsion_publ_flag
Co1 N2 C10 C9 -174.2(5) . . . . ?
Co1 N2 C11 C12 173.5(5) . . . . ?
C5 C8 C12 C11 -179.7(6) . . . . ?
C5 C8 C9 C10 178.7(6) . . . . ?
C8 C5 C4 C3 -177.6(6) . . . . ?
C8 C5 C6 C7 177.6(7) . . . . ?
C8 C12 C11 N2 0.8(11) . . . . ?
C8 C9 C10 N2 1.4(12) . . . . ?
C2 C3 C4 C5 0.6(9) . . . . ?
C2 C7 C6 C5 -0.4(12) . . . . ?
C12 C8 C9 C10 -0.9(10) . . . . ?
C1 C2 C3 C4 178.4(5) . . . . ?
C1 C2 C7 C6 -178.5(6) . . . . ?
C3 C2 C1 C2 -123.4(6) . . . 3_655 ?
C3 C2 C1 C1 56.6(6) . . . 2_665 ?
C3 C2 C7 C6 0.2(10) . . . . ?
C4 C5 C8 C12 171.4(7) . . . . ?
C4 C5 C8 C9 -8.2(9) . . . . ?
C4 C5 C6 C7 0.6(10) . . . . ?
C9 C8 C12 C11 -0.1(10) . . . . ?
C10 N2 C11 C12 -0.4(10) . . . . ?
C11 N2 C10 C9 -0.7(10) . . . . ?
C7 C2 C1 C2 55.2(5) . . . 3_655 ?
C7 C2 C1 C1 -124.8(5) . . . 2_665 ?
C7 C2 C3 C4 -0.3(9) . . . . ?
C6 C5 C8 C12 -5.4(9) . . . . ?
C6 C5 C8 C9 175.0(8) . . . . ?
C6 C5 C4 C3 -0.7(9) . . . . ?
C13 C14 C15 C16 176.9(15) . . . . ?
C13 C14 C15 N1 27(2) . . . . ?
